data_7030279
loop_
_publ_author_name
'Benjamin, Sophie L.'
'Levason, William'
'Pugh, David'
'Reid, Gillian'
'Zhang, Wenjian'

_publ_section_title
;
 Preparation and structures of coordination complexes of the very hard
 Lewis acids ZrF4 and HfF4.
;
_journal_issue 40
_journal_name_full 'Dalton transactions (Cambridge, England : 2003)'
_journal_page_first 12548
_journal_page_last 12557
_journal_paper_doi 10.1039/c2dt31501g
_journal_volume 41
_journal_year 2012
_chemical_formula_moiety 'C6 H18 F4 Hf O2 P2'
_chemical_formula_sum 'C6 H18 F4 Hf O2 P2'
_chemical_formula_weight 438.63
_chemical_name_systematic
;
cis-tetrafluoro-bis(trimethylphosphane oxide)hafnium(IV)
;
_space_group_IT_number 15
_space_group_name_Hall '-C 2yc'
_symmetry_cell_setting monoclinic
_symmetry_space_group_name_Hall '-C 2yc'
_symmetry_space_group_name_H-M 'C 1 2/c 1'
_atom_sites_solution_hydrogens geom
_atom_sites_solution_primary direct
_atom_sites_solution_secondary difmap
_audit_creation_date 2012-05-24
_audit_creation_method 'SHELXL-97 + hand edit'
_cell_angle_alpha 90.00
_cell_angle_beta 128.905(11)
_cell_angle_gamma 90.00
_cell_formula_units_Z 8
_cell_length_a 18.932(7)
_cell_length_b 12.701(5)
_cell_length_c 14.612(5)
_cell_measurement_reflns_used 2002
_cell_measurement_temperature 100(2)
_cell_measurement_theta_max 29.8
_cell_measurement_theta_min 8.1
_cell_volume 2734.2(18)
_computing_cell_refinement 'CrystalClear-SM Expert 2.0 r7 (Rigaku, 2011)'
_computing_data_collection 'CrystalClear-SM Expert 2.0 r7 (Rigaku, 2011)'
_computing_data_reduction 'CrystalClear-SM Expert 2.0 r7 (Rigaku, 2011)'
_computing_structure_refinement 'SHELXL-97 (Sheldrick, 1997)'
_computing_structure_solution 'SHELXS-97 (Sheldrick, 1990)'
_diffrn_ambient_temperature 100(2)
_diffrn_detector 'CCD plate'
_diffrn_detector_type 'Rigaku HG Saturn724+ (2x2 bin mode)'
_diffrn_measured_fraction_theta_full 0.795
_diffrn_measured_fraction_theta_max 0.795
_diffrn_measurement_device 'Four-circle \k diffractometer'
_diffrn_measurement_device_type 'Rigaku AFC12 '
_diffrn_measurement_method 'Profile data from \w-scans'
_diffrn_radiation_collimation 'Confocal mirrors, HF VariMax '
_diffrn_radiation_type MoK\a
_diffrn_radiation_wavelength 0.71073
_diffrn_reflns_av_R_equivalents 0.0000
_diffrn_reflns_av_sigmaI/netI 0.0040
_diffrn_reflns_limit_h_max 23
_diffrn_reflns_limit_h_min -23
_diffrn_reflns_limit_k_max 15
_diffrn_reflns_limit_k_min -15
_diffrn_reflns_limit_l_max 17
_diffrn_reflns_limit_l_min -18
_diffrn_reflns_number 4797
_diffrn_reflns_theta_full 26.00
_diffrn_reflns_theta_max 26.00
_diffrn_reflns_theta_min 7.75
_diffrn_source 'Rotating anode X-ray tube'
_diffrn_source_type 'Rigaku FR-E+ SuperBright'
_diffrn_standards_number 0
_exptl_absorpt_coefficient_mu 7.892
_exptl_absorpt_correction_T_max 1.000
_exptl_absorpt_correction_T_min 0.102
_exptl_absorpt_correction_type multi-scan
_exptl_absorpt_process_details
;Jacobson, R.A. (1998). REQAB. Private communication to the
Rigaku Corporation, Tokyo, Japan.
;
_exptl_crystal_colour colourless
_exptl_crystal_density_diffrn 2.131
_exptl_crystal_density_method 'not measured'
_exptl_crystal_description block
_exptl_crystal_F_000 1664
_exptl_crystal_size_max 0.15
_exptl_crystal_size_mid 0.04
_exptl_crystal_size_min 0.03
_refine_diff_density_max 2.211
_refine_diff_density_min -3.917
_refine_diff_density_rms 0.434
_refine_ls_extinction_method none
_refine_ls_goodness_of_fit_ref 1.108
_refine_ls_hydrogen_treatment constr
_refine_ls_matrix_type full
_refine_ls_number_parameters 143
_refine_ls_number_reflns 4798
_refine_ls_number_restraints 3
_refine_ls_restrained_S_all 1.107
_refine_ls_R_factor_all 0.0758
_refine_ls_R_factor_gt 0.0748
_refine_ls_shift/su_max 0.003
_refine_ls_shift/su_mean 0.000
_refine_ls_structure_factor_coef Fsqd
_refine_ls_weighting_details 'w=1/[\s^2^(Fo^2^)+(0.0622P)^2^+341.3300P] where P=(Fo^2^+2Fc^2^)/3'
_refine_ls_weighting_scheme calc
_refine_ls_wR_factor_gt 0.1992
_refine_ls_wR_factor_ref 0.2000
_reflns_number_gt 4700
_reflns_number_total 4798
_reflns_threshold_expression I>2\s(I)
_cod_data_source_file c2dt31501g.txt
_cod_data_source_block 12slbkwl3
_cod_original_cell_volume 2734.2(17)
_cod_original_sg_symbol_H-M 'C 2/c'
_cod_database_code 7030279

loop_
_symmetry_equiv_pos_as_xyz
'x, y, z'
'-x, y, -z+1/2'
'x+1/2, y+1/2, z'
'-x+1/2, y+1/2, -z+1/2'
'-x, -y, -z'
'x, -y, z-1/2'
'-x+1/2, -y+1/2, -z'
'x+1/2, -y+1/2, z-1/2'

loop_
_atom_site_label
_atom_site_type_symbol
_atom_site_fract_x
_atom_site_fract_y
_atom_site_fract_z
_atom_site_U_iso_or_equiv
_atom_site_adp_type
_atom_site_occupancy
_atom_site_symmetry_multiplicity
_atom_site_calc_flag
_atom_site_refinement_flags
Hf1 Hf 0.24679(3) 0.86525(4) 0.22975(4) 0.0124(2) Uani 1 1 d .
P1 P 0.06513(19) 0.7191(3) 0.0102(2) 0.0119(6) Uani 1 1 d .
P2 P 0.19609(19) 1.0244(3) 0.0034(2) 0.0120(6) Uani 1 1 d D
F1 F 0.3392(5) 0.8389(7) 0.2089(6) 0.0193(16) Uani 1 1 d .
F2 F 0.2974(5) 0.7555(8) 0.3529(6) 0.0232(17) Uani 1 1 d .
F3 F 0.1412(5) 0.8905(7) 0.2258(7) 0.0214(17) Uani 1 1 d .
F4 F 0.3233(5) 0.9719(8) 0.3527(6) 0.026(2) Uani 1 1 d .
O1 O 0.1638(5) 0.7531(8) 0.0946(7) 0.0139(18) Uani 1 1 d .
O2 O 0.1907(6) 0.9811(8) 0.0968(7) 0.0143(18) Uani 1 1 d .
C1 C 0.0532(8) 0.6223(12) -0.0883(10) 0.014(3) Uani 1 1 d .
H1A H 0.0598 0.6563 -0.1428 0.022 Uiso 1 1 calc R
H1B H -0.0069 0.5895 -0.1329 0.022 Uiso 1 1 calc R
H1C H 0.1002 0.5683 -0.0430 0.022 Uiso 1 1 calc R
C2 C 0.0306(9) 0.6610(13) 0.0888(12) 0.019(3) Uani 1 1 d .
H2A H 0.0725 0.6039 0.1390 0.029 Uiso 1 1 calc R
H2B H -0.0310 0.6326 0.0326 0.029 Uiso 1 1 calc R
H2C H 0.0315 0.7146 0.1378 0.029 Uiso 1 1 calc R
C3 C -0.0058(9) 0.8295(14) -0.0717(12) 0.023(3) Uani 1 1 d .
H3A H 0.0109 0.8883 -0.0181 0.034 Uiso 1 1 calc R
H3B H -0.0694 0.8104 -0.1128 0.034 Uiso 1 1 calc R
H3C H 0.0022 0.8505 -0.1293 0.034 Uiso 1 1 calc R
C4 C 0.1917(8) 0.9222(10) -0.0837(10) 0.014(3) Uani 1 1 d D
H4A H 0.2371 0.8684 -0.0320 0.021 Uiso 1 1 calc R
H4B H 0.2044 0.9517 -0.1339 0.021 Uiso 1 1 calc R
H4C H 0.1311 0.8903 -0.1329 0.021 Uiso 1 1 calc R
C5 C 0.2972(8) 1.0988(12) 0.0706(10) 0.016(3) Uani 1 1 d D
H5A H 0.2882 1.1701 0.0874 0.024 Uiso 1 1 calc R
H5B H 0.3120 1.1027 0.0174 0.024 Uiso 1 1 calc R
H5C H 0.3471 1.0648 0.1442 0.024 Uiso 1 1 calc R
C6 C 0.1030(7) 1.1121(11) -0.0889(10) 0.016(3) Uani 1 1 d D
H6A H 0.0462 1.0762 -0.1194 0.024 Uiso 1 1 calc R
H6B H 0.1010 1.1344 -0.1547 0.024 Uiso 1 1 calc R
H6C H 0.1106 1.1740 -0.0434 0.024 Uiso 1 1 calc R

loop_
_atom_site_aniso_label
_atom_site_aniso_U_11
_atom_site_aniso_U_22
_atom_site_aniso_U_33
_atom_site_aniso_U_23
_atom_site_aniso_U_13
_atom_site_aniso_U_12
Hf1 0.0093(3) 0.0170(3) 0.0097(3) -0.0008(2) 0.0053(2) -0.0035(2)
P1 0.0061(12) 0.0145(16) 0.0133(13) -0.0001(12) 0.0053(11) -0.0023(12)
P2 0.0113(12) 0.0132(16) 0.0135(13) 0.0001(12) 0.0088(11) 0.0000(13)
F1 0.018(3) 0.024(4) 0.015(3) -0.001(3) 0.009(3) -0.002(3)
F2 0.017(3) 0.034(5) 0.018(3) 0.009(4) 0.011(3) 0.001(4)
F3 0.019(3) 0.028(4) 0.027(4) -0.003(4) 0.019(3) 0.002(3)
F4 0.018(3) 0.032(5) 0.013(3) -0.007(4) 0.002(3) -0.011(4)
O1 0.005(3) 0.018(5) 0.018(4) -0.005(4) 0.007(3) -0.005(4)
O2 0.021(4) 0.011(4) 0.015(4) 0.006(4) 0.013(3) -0.003(4)
C1 0.012(5) 0.017(8) 0.011(5) -0.003(5) 0.006(4) -0.002(5)
C2 0.015(5) 0.022(8) 0.024(6) -0.004(6) 0.014(5) -0.001(6)
C3 0.017(5) 0.029(9) 0.027(7) 0.005(6) 0.016(5) -0.006(6)
C4 0.012(5) 0.013(7) 0.019(6) -0.004(5) 0.012(5) -0.002(5)
C5 0.017(5) 0.018(7) 0.022(6) 0.009(5) 0.016(5) 0.004(5)
C6 0.011(5) 0.023(8) 0.018(6) 0.000(5) 0.010(5) 0.000(5)

loop_
_atom_type_symbol
_atom_type_description
_atom_type_scat_dispersion_real
_atom_type_scat_dispersion_imag
_atom_type_scat_source
C C 0.0033 0.0016 'International Tables Vol C Tables 4.2.6.8 and 6.1.1.4'
H H 0.0000 0.0000 'International Tables Vol C Tables 4.2.6.8 and 6.1.1.4'
O O 0.0106 0.0060 'International Tables Vol C Tables 4.2.6.8 and 6.1.1.4'
F F 0.0171 0.0103 'International Tables Vol C Tables 4.2.6.8 and 6.1.1.4'
P P 0.1023 0.0942 'International Tables Vol C Tables 4.2.6.8 and 6.1.1.4'
Hf Hf -0.5830 6.1852 'International Tables Vol C Tables 4.2.6.8 and 6.1.1.4'

loop_
_geom_angle_atom_site_label_1
_geom_angle_atom_site_label_2
_geom_angle_atom_site_label_3
_geom_angle
F4 Hf1 F1 92.4(3)
F4 Hf1 F2 89.8(4)
F1 Hf1 F2 92.9(3)
F4 Hf1 F3 93.7(4)
F1 Hf1 F3 171.8(3)
F2 Hf1 F3 92.5(3)
F4 Hf1 O2 91.0(4)
F1 Hf1 O2 87.6(3)
F2 Hf1 O2 179.0(3)
F3 Hf1 O2 86.9(3)
F4 Hf1 O1 178.7(4)
F1 Hf1 O1 87.3(3)
F2 Hf1 O1 91.5(4)
F3 Hf1 O1 86.4(3)
O2 Hf1 O1 87.8(4)
O1 P1 C3 110.2(6)
O1 P1 C1 108.5(6)
C3 P1 C1 109.7(7)
O1 P1 C2 110.7(6)
C3 P1 C2 109.2(6)
C1 P1 C2 108.5(7)
O2 P2 C5 110.4(5)
O2 P2 C4 112.0(6)
C5 P2 C4 109.5(6)
O2 P2 C6 108.1(6)
C5 P2 C6 107.2(7)
C4 P2 C6 109.5(6)
P1 O1 Hf1 139.6(6)
P2 O2 Hf1 142.3(6)
P1 C1 H1A 109.5
P1 C1 H1B 109.5
H1A C1 H1B 109.5
P1 C1 H1C 109.5
H1A C1 H1C 109.5
H1B C1 H1C 109.5
P1 C2 H2A 109.5
P1 C2 H2B 109.5
H2A C2 H2B 109.5
P1 C2 H2C 109.5
H2A C2 H2C 109.5
H2B C2 H2C 109.5
P1 C3 H3A 109.5
P1 C3 H3B 109.5
H3A C3 H3B 109.5
P1 C3 H3C 109.5
H3A C3 H3C 109.5
H3B C3 H3C 109.5
P2 C4 H4A 109.5
P2 C4 H4B 109.5
H4A C4 H4B 109.5
P2 C4 H4C 109.5
H4A C4 H4C 109.5
H4B C4 H4C 109.5
P2 C5 H5A 109.5
P2 C5 H5B 109.5
H5A C5 H5B 109.5
P2 C5 H5C 109.5
H5A C5 H5C 109.5
H5B C5 H5C 109.5
P2 C6 H6A 109.5
P2 C6 H6B 109.5
H6A C6 H6B 109.5
P2 C6 H6C 109.5
H6A C6 H6C 109.5
H6B C6 H6C 109.5

loop_
_geom_bond_atom_site_label_1
_geom_bond_atom_site_label_2
_geom_bond_distance
Hf1 F4 1.973(9)
Hf1 F1 1.983(7)
Hf1 F2 1.983(8)
Hf1 F3 1.990(7)
Hf1 O2 2.116(9)
Hf1 O1 2.121(9)
P1 O1 1.518(8)
P1 C3 1.784(17)
P1 C1 1.797(13)
P1 C2 1.799(14)
P2 O2 1.532(8)
P2 C5 1.778(12)
P2 C4 1.782(11)
P2 C6 1.784(11)
C1 H1A 0.9800
C1 H1B 0.9800
C1 H1C 0.9800
C2 H2A 0.9800
C2 H2B 0.9800
C2 H2C 0.9800
C3 H3A 0.9800
C3 H3B 0.9800
C3 H3C 0.9800
C4 H4A 0.9800
C4 H4B 0.9800
C4 H4C 0.9800
C5 H5A 0.9800
C5 H5B 0.9800
C5 H5C 0.9800
C6 H6A 0.9800
C6 H6B 0.9800
C6 H6C 0.9800

loop_
_geom_torsion_atom_site_label_1
_geom_torsion_atom_site_label_2
_geom_torsion_atom_site_label_3
_geom_torsion_atom_site_label_4
_geom_torsion
C3 P1 O1 Hf1 53.6(10)
C1 P1 O1 Hf1 173.7(8)
C2 P1 O1 Hf1 -67.3(11)
F1 Hf1 O1 P1 -162.4(9)
F2 Hf1 O1 P1 104.7(9)
F3 Hf1 O1 P1 12.3(9)
O2 Hf1 O1 P1 -74.7(9)
C5 P2 O2 Hf1 -73.9(11)
C4 P2 O2 Hf1 48.4(11)
C6 P2 O2 Hf1 169.2(9)
F4 Hf1 O2 P2 102.3(10)
F1 Hf1 O2 P2 9.9(9)
F3 Hf1 O2 P2 -164.0(10)
O1 Hf1 O2 P2 -77.5(10)
